data_2214929
loop_
_publ_author_name
'Run-Zhen Fan'
'Wen-Dong Song'
'Xiao-Min Hao'

_publ_section_title
;
 Diaquabis(5-<i>n</i>-butylpyridine-2-carboxylato)cobalt(II)
;
_journal_coeditor_code ZL2048
_journal_issue 8
_journal_name_full 'Acta Crystallographica Section E'
_journal_page_first m2214
_journal_page_last m2214
_journal_paper_doi 10.1107/S1600536807035295
_journal_volume 63
_journal_year 2007
_chemical_formula_iupac '[Co (C10 H12 N O2)2 (H2 O)2]'
_chemical_formula_moiety 'C20 H28 Co N2 O6'
_chemical_formula_sum 'C20 H28 Co N2 O6'
_chemical_formula_weight 451.37
_chemical_name_systematic
;
Diaquabis(5-n-butylpyridine-2-carboxylato)cobalt(II)
;
_space_group_IT_number 14
_symmetry_cell_setting monoclinic
_symmetry_space_group_name_Hall '-P 2ybc'
_symmetry_space_group_name_H-M 'P 1 21/c 1'
_atom_sites_solution_hydrogens geom
_atom_sites_solution_primary direct
_atom_sites_solution_secondary difmap
_audit_creation_method SHELXL-97
_cell_angle_alpha 90.00
_cell_angle_beta 124.181(2)
_cell_angle_gamma 90.00
_cell_formula_units_Z 2
_cell_length_a 5.13780(10)
_cell_length_b 34.0034(9)
_cell_length_c 7.5922(2)
_cell_measurement_reflns_used 2500
_cell_measurement_temperature 223(2)
_cell_measurement_theta_max 28.00
_cell_measurement_theta_min 1.36
_cell_volume 1097.27(5)
_computing_cell_refinement 'SAINT (Bruker, 2004)'
_computing_data_collection 'APEX2 (Bruker, 2004)'
_computing_data_reduction SAINT
_computing_molecular_graphics 'SHELXTL (Bruker, 2004)'
_computing_publication_material SHELXTL
_computing_structure_refinement 'SHELXL97 (Sheldrick, 1997)'
_computing_structure_solution 'SHELXS97 (Sheldrick, 1997)'
_diffrn_ambient_temperature 223(2)
_diffrn_measured_fraction_theta_full 0.994
_diffrn_measured_fraction_theta_max 0.994
_diffrn_measurement_device_type 'Bruker APEXII area-detector'
_diffrn_measurement_method '\f and \w'
_diffrn_radiation_monochromator graphite
_diffrn_radiation_source 'fine-focus sealed tube'
_diffrn_radiation_type MoK\a
_diffrn_radiation_wavelength 0.71073
_diffrn_reflns_av_R_equivalents 0.0556
_diffrn_reflns_av_sigmaI/netI 0.0775
_diffrn_reflns_limit_h_max 6
_diffrn_reflns_limit_h_min -6
_diffrn_reflns_limit_k_max 32
_diffrn_reflns_limit_k_min -43
_diffrn_reflns_limit_l_max 9
_diffrn_reflns_limit_l_min -9
_diffrn_reflns_number 9237
_diffrn_reflns_theta_full 27.50
_diffrn_reflns_theta_max 27.50
_diffrn_reflns_theta_min 2.40
_diffrn_standards_number 0
_exptl_absorpt_coefficient_mu 0.819
_exptl_absorpt_correction_T_max 0.9226
_exptl_absorpt_correction_T_min 0.8215
_exptl_absorpt_correction_type multi-scan
_exptl_absorpt_process_details '(SADABS; Sheldrick, 1996)'
_exptl_crystal_colour red
_exptl_crystal_density_diffrn 1.366
_exptl_crystal_density_method 'not measured'
_exptl_crystal_description lamellar
_exptl_crystal_F_000 474
_exptl_crystal_size_max 0.25
_exptl_crystal_size_mid 0.12
_exptl_crystal_size_min 0.10
_refine_diff_density_max 0.311
_refine_diff_density_min -0.701
_refine_ls_extinction_method none
_refine_ls_goodness_of_fit_ref 1.015
_refine_ls_hydrogen_treatment mixed
_refine_ls_matrix_type full
_refine_ls_number_parameters 140
_refine_ls_number_reflns 2511
_refine_ls_number_restraints 0
_refine_ls_restrained_S_all 1.015
_refine_ls_R_factor_all 0.0948
_refine_ls_R_factor_gt 0.0489
_refine_ls_shift/su_max 0.000
_refine_ls_shift/su_mean 0.000
_refine_ls_structure_factor_coef Fsqd
_refine_ls_weighting_details 'calc w=1/[\s^2^(Fo^2^)+(0.0454P)^2^] where P=(Fo^2^+2Fc^2^)/3'
_refine_ls_weighting_scheme calc
_refine_ls_wR_factor_gt 0.0949
_refine_ls_wR_factor_ref 0.1094
_reflns_number_gt 1528
_reflns_number_total 2511
_reflns_threshold_expression I>2\s(I)
_cod_data_source_file zl2048.cif
_cod_data_source_block I
_cod_original_sg_symbol_H-M 'P 21/c'
_cod_database_code 2214929
_cod_database_fobs_code 2214929

loop_
_symmetry_equiv_pos_as_xyz
'x, y, z'
'-x, y+1/2, -z+1/2'
'-x, -y, -z'
'x, -y-1/2, z-1/2'

loop_
_atom_site_type_symbol
_atom_site_label
_atom_site_fract_x
_atom_site_fract_y
_atom_site_fract_z
_atom_site_U_iso_or_equiv
_atom_site_adp_type
_atom_site_calc_flag
_atom_site_refinement_flags
_atom_site_occupancy
Co Co1 0.5000 1.0000 1.0000 0.03057(19) Uani d S 1
O O1 0.9434(4) 0.98064(6) 1.2377(3) 0.0348(5) Uani d . 1
O O1W 0.5780(5) 0.98681(7) 0.7663(4) 0.0454(6) Uani d . 1
H H1W 0.698(8) 0.9997(9) 0.764(6) 0.068 Uiso d . 1
H H2W 0.480(8) 0.9701(10) 0.680(5) 0.068 Uiso d . 1
O O2 1.1879(4) 0.93289(6) 1.4790(3) 0.0448(6) Uani d . 1
N N1 0.4053(5) 0.94044(6) 1.0289(4) 0.0321(6) Uani d . 1
C C1 0.9548(6) 0.94757(9) 1.3189(5) 0.0336(7) Uani d . 1
C C2 0.6498(6) 0.92409(8) 1.2061(4) 0.0316(7) Uani d . 1
C C3 0.6270(6) 0.88849(8) 1.2802(5) 0.0427(8) Uani d . 1
H H3 0.8022 0.8776 1.4047 0.051 Uiso calc R 1
C C4 0.3432(7) 0.86867(8) 1.1698(5) 0.0458(8) Uani d . 1
H H4 0.3234 0.8445 1.2209 0.055 Uiso calc R 1
C C5 0.0877(6) 0.88440(8) 0.9838(5) 0.0370(7) Uani d . 1
C C6 0.1329(6) 0.92054(8) 0.9207(5) 0.0354(7) Uani d . 1
H H6 -0.0371 0.9318 0.7949 0.043 Uiso calc R 1
C C7 -0.2300(7) 0.86463(8) 0.8580(5) 0.0457(8) Uani d . 1
H H7A -0.3810 0.8825 0.7444 0.055 Uiso calc R 1
H H7B -0.3010 0.8601 0.9521 0.055 Uiso calc R 1
C C8 -0.2326(6) 0.82584(8) 0.7594(5) 0.0446(8) Uani d . 1
H H8A -0.1665 0.8303 0.6624 0.054 Uiso calc R 1
H H8B -0.0795 0.8081 0.8722 0.054 Uiso calc R 1
C C9 -0.5523(7) 0.80628(10) 0.6378(5) 0.0581(10) Uani d . 1
H H9A -0.7079 0.8248 0.5314 0.070 Uiso calc R 1
H H9B -0.6120 0.8003 0.7368 0.070 Uiso calc R 1
C C10 -0.5619(10) 0.76872(12) 0.5266(7) 0.0948(14) Uani d . 1
H H10A -0.5030 0.7744 0.4282 0.142 Uiso calc R 1
H H10B -0.7731 0.7579 0.4488 0.142 Uiso calc R 1
H H10C -0.4158 0.7498 0.6316 0.142 Uiso calc R 1

loop_
_atom_site_aniso_label
_atom_site_aniso_U_11
_atom_site_aniso_U_22
_atom_site_aniso_U_33
_atom_site_aniso_U_12
_atom_site_aniso_U_13
_atom_site_aniso_U_23
Co1 0.0264(3) 0.0264(3) 0.0351(3) -0.0030(2) 0.0149(2) -0.0004(3)
O1 0.0269(10) 0.0321(12) 0.0398(12) -0.0050(9) 0.0153(9) 0.0012(10)
O1W 0.0395(13) 0.0501(16) 0.0516(16) -0.0185(10) 0.0287(12) -0.0153(11)
O2 0.0362(11) 0.0369(13) 0.0387(13) 0.0003(9) 0.0073(10) 0.0002(10)
N1 0.0286(12) 0.0266(14) 0.0389(14) -0.0026(10) 0.0176(12) -0.0008(11)
C1 0.0320(15) 0.0300(17) 0.0370(18) -0.0024(13) 0.0183(15) -0.0058(14)
C2 0.0320(15) 0.0258(16) 0.0330(17) -0.0007(12) 0.0160(14) -0.0014(13)
C3 0.0431(18) 0.0366(19) 0.0394(19) -0.0018(15) 0.0178(16) 0.0057(15)
C4 0.053(2) 0.0317(18) 0.053(2) -0.0074(16) 0.0297(18) 0.0084(16)
C5 0.0409(17) 0.0249(17) 0.050(2) -0.0058(13) 0.0286(16) -0.0048(14)
C6 0.0320(15) 0.0266(17) 0.0444(19) -0.0028(13) 0.0194(14) -0.0041(14)
C7 0.0408(17) 0.0341(18) 0.064(2) -0.0085(14) 0.0308(18) -0.0058(16)
C8 0.0434(17) 0.0375(19) 0.052(2) -0.0067(15) 0.0261(16) -0.0041(16)
C9 0.055(2) 0.046(2) 0.070(3) -0.0183(17) 0.033(2) -0.0118(19)
C10 0.106(3) 0.057(3) 0.099(4) -0.027(2) 0.044(3) -0.032(2)

loop_
_atom_type_symbol
_atom_type_description
_atom_type_scat_dispersion_real
_atom_type_scat_dispersion_imag
_atom_type_scat_source
C C 0.0033 0.0016 'International Tables Vol C Tables 4.2.6.8 and 6.1.1.4'
H H 0.0000 0.0000 'International Tables Vol C Tables 4.2.6.8 and 6.1.1.4'
Co Co 0.3494 0.9721 'International Tables Vol C Tables 4.2.6.8 and 6.1.1.4'
N N 0.0061 0.0033 'International Tables Vol C Tables 4.2.6.8 and 6.1.1.4'
O O 0.0106 0.0060 'International Tables Vol C Tables 4.2.6.8 and 6.1.1.4'

loop_
_geom_angle_atom_site_label_1
_geom_angle_atom_site_label_2
_geom_angle_atom_site_label_3
_geom_angle_site_symmetry_1
_geom_angle_site_symmetry_3
_geom_angle
_geom_angle_publ_flag
O1 Co1 O1 3_677 . 180.0000(10) ?
O1 Co1 O1W 3_677 3_677 91.72(9) y
O1 Co1 O1W . 3_677 88.28(8) y
O1 Co1 O1W 3_677 . 88.28(8) y
O1 Co1 O1W . . 91.72(9) y
O1W Co1 O1W 3_677 . 180.000(2) ?
O1 Co1 N1 3_677 3_677 79.04(8) ?
O1 Co1 N1 . 3_677 100.96(8) ?
O1W Co1 N1 3_677 3_677 92.73(9) ?
O1W Co1 N1 . 3_677 87.27(9) ?
O1 Co1 N1 3_677 . 100.96(8) y
O1 Co1 N1 . . 79.04(8) y
O1W Co1 N1 3_677 . 87.27(9) y
O1W Co1 N1 . . 92.73(9) y
N1 Co1 N1 3_677 . 180.0000(10) ?
C1 O1 Co1 . . 115.76(16) ?
Co1 O1W H1W . . 116(3) ?
Co1 O1W H2W . . 121(3) ?
H1W O1W H2W . . 122(4) ?
C2 N1 C6 . . 118.2(2) ?
C2 N1 Co1 . . 111.06(17) ?
C6 N1 Co1 . . 129.70(18) ?
O2 C1 O1 . . 126.2(3) ?
O2 C1 C2 . . 117.7(3) ?
O1 C1 C2 . . 116.1(2) ?
N1 C2 C3 . . 122.1(2) ?
N1 C2 C1 . . 115.8(2) ?
C3 C2 C1 . . 122.1(3) ?
C2 C3 C4 . . 119.2(3) ?
C2 C3 H3 . . 120.4 ?
C4 C3 H3 . . 120.4 ?
C3 C4 C5 . . 120.2(3) ?
C3 C4 H4 . . 119.9 ?
C5 C4 H4 . . 119.9 ?
C6 C5 C4 . . 116.6(3) ?
C6 C5 C7 . . 120.5(3) ?
C4 C5 C7 . . 122.8(3) ?
N1 C6 C5 . . 123.8(3) ?
N1 C6 H6 . . 118.1 ?
C5 C6 H6 . . 118.1 ?
C5 C7 C8 . . 114.0(2) ?
C5 C7 H7A . . 108.7 ?
C8 C7 H7A . . 108.7 ?
C5 C7 H7B . . 108.7 ?
C8 C7 H7B . . 108.7 ?
H7A C7 H7B . . 107.6 ?
C9 C8 C7 . . 112.9(2) ?
C9 C8 H8A . . 109.0 ?
C7 C8 H8A . . 109.0 ?
C9 C8 H8B . . 109.0 ?
C7 C8 H8B . . 109.0 ?
H8A C8 H8B . . 107.8 ?
C8 C9 C10 . . 113.2(3) ?
C8 C9 H9A . . 108.9 ?
C10 C9 H9A . . 108.9 ?
C8 C9 H9B . . 108.9 ?
C10 C9 H9B . . 108.9 ?
H9A C9 H9B . . 107.7 ?
C9 C10 H10A . . 109.5 ?
C9 C10 H10B . . 109.5 ?
H10A C10 H10B . . 109.5 ?
C9 C10 H10C . . 109.5 ?
H10A C10 H10C . . 109.5 ?
H10B C10 H10C . . 109.5 ?

loop_
_geom_bond_atom_site_label_1
_geom_bond_atom_site_label_2
_geom_bond_site_symmetry_2
_geom_bond_distance
_geom_bond_publ_flag
Co1 O1 3_677 2.0641(18) ?
Co1 O1 . 2.0641(18) y
Co1 O1W 3_677 2.076(2) ?
Co1 O1W . 2.076(2) y
Co1 N1 3_677 2.123(2) ?
Co1 N1 . 2.123(2) y
O1 C1 . 1.268(3) ?
O1W H1W . 0.76(3) ?
O1W H2W . 0.80(3) ?
O2 C1 . 1.235(3) ?
N1 C2 . 1.341(3) ?
N1 C6 . 1.342(3) ?
C1 C2 . 1.523(4) ?
C2 C3 . 1.367(4) ?
C3 C4 . 1.382(4) ?
C3 H3 . 0.9400 ?
C4 C5 . 1.386(4) ?
C4 H4 . 0.9400 ?
C5 C6 . 1.385(4) ?
C5 C7 . 1.509(4) ?
C6 H6 . 0.9400 ?
C7 C8 . 1.513(4) ?
C7 H7A . 0.9800 ?
C7 H7B . 0.9800 ?
C8 C9 . 1.513(4) ?
C8 H8A . 0.9800 ?
C8 H8B . 0.9800 ?
C9 C10 . 1.517(5) ?
C9 H9A . 0.9800 ?
C9 H9B . 0.9800 ?
C10 H10A . 0.9700 ?
C10 H10B . 0.9700 ?
C10 H10C . 0.9700 ?

loop_
_geom_hbond_atom_site_label_D
_geom_hbond_atom_site_label_H
_geom_hbond_atom_site_label_A
_geom_hbond_site_symmetry_A
_geom_hbond_distance_DH
_geom_hbond_distance_HA
_geom_hbond_distance_DA
_geom_hbond_angle_DHA
O1W H2W O2 1_454 0.80(3) 1.90(3) 2.688(3) 170(3)
O1W H1W O1 3_777 0.76(3) 1.97(3) 2.712(3) 165(3)
